data_7018328
loop_
_publ_author_name
'Saad, Fawaz A.'
'Buurma, Niklaas J.'
'Amoroso, Angelo J.'
'Knight, James C.'
'Kariuki, Benson M.'

_publ_section_title
;
 Co-ordination behaviour of a novel bisthiourea tripodal ligand:
 structural, spectroscopic and electrochemical properties of a series of
 transition metal complexes.
;
_journal_issue 15
_journal_name_full 'Dalton transactions (Cambridge, England : 2003)'
_journal_page_first 4608
_journal_page_last 4617
_journal_paper_doi 10.1039/c2dt11732k
_journal_volume 41
_journal_year 2012
_chemical_formula_moiety 'C34 H30 Mn N8 O2 S2, 2(Cl O4), 2(H2 O)'
_chemical_formula_sum 'C34 H34 Cl2 Mn N8 O12 S2'
_chemical_formula_weight 936.65
_chemical_name_systematic
;
?
;
_space_group_IT_number 14
_symmetry_cell_setting monoclinic
_symmetry_space_group_name_Hall '-P 2yn'
_symmetry_space_group_name_H-M 'P 1 21/n 1'
_atom_sites_solution_hydrogens geom
_atom_sites_solution_primary direct
_atom_sites_solution_secondary difmap
_audit_creation_method SHELXL-97
_cell_angle_alpha 90.00
_cell_angle_beta 97.313(9)
_cell_angle_gamma 90.00
_cell_formula_units_Z 4
_cell_length_a 14.846(3)
_cell_length_b 11.049(3)
_cell_length_c 23.882(6)
_cell_measurement_reflns_used 2541
_cell_measurement_temperature 150(2)
_cell_measurement_theta_max 19.30
_cell_measurement_theta_min 2.98
_cell_volume 3885.6(16)
_computing_cell_refinement DENZO/SCALEPACK
_computing_data_collection 'cOLLECT,Nonius BV, 1997-2001'
_computing_data_reduction DENZO/SCALEPACK
_computing_structure_refinement SHELXL-97
_computing_structure_solution SHELXs-97
_diffrn_ambient_temperature 150(2)
_diffrn_measured_fraction_theta_full 0.858
_diffrn_measured_fraction_theta_max 0.858
_diffrn_measurement_device_type 'Nonius KappaCCD'
_diffrn_measurement_method 'CCD scans'
_diffrn_radiation_monochromator graphite
_diffrn_radiation_source 'fine-focus sealed tube'
_diffrn_radiation_type MoK\a
_diffrn_radiation_wavelength 0.71073
_diffrn_reflns_av_R_equivalents 0.0838
_diffrn_reflns_av_sigmaI/netI 0.1245
_diffrn_reflns_limit_h_max 13
_diffrn_reflns_limit_h_min -13
_diffrn_reflns_limit_k_max 10
_diffrn_reflns_limit_k_min -9
_diffrn_reflns_limit_l_max 21
_diffrn_reflns_limit_l_min -21
_diffrn_reflns_number 4391
_diffrn_reflns_theta_full 19.30
_diffrn_reflns_theta_max 19.30
_diffrn_reflns_theta_min 2.98
_exptl_absorpt_coefficient_mu 0.659
_exptl_absorpt_correction_T_max 0.9371
_exptl_absorpt_correction_T_min 0.9076
_exptl_absorpt_correction_type empirical
_exptl_absorpt_process_details Denzo/Scalepack
_exptl_crystal_colour yellow
_exptl_crystal_density_diffrn 1.601
_exptl_crystal_density_method 'not measured'
_exptl_crystal_description block
_exptl_crystal_F_000 1924
_exptl_crystal_size_max 0.15
_exptl_crystal_size_mid 0.10
_exptl_crystal_size_min 0.10
_refine_diff_density_max 1.081
_refine_diff_density_min -0.961
_refine_diff_density_rms 0.208
_refine_ls_extinction_method none
_refine_ls_goodness_of_fit_ref 1.239
_refine_ls_hydrogen_treatment constr
_refine_ls_matrix_type full
_refine_ls_number_parameters 232
_refine_ls_number_reflns 2818
_refine_ls_number_restraints 94
_refine_ls_restrained_S_all 1.220
_refine_ls_R_factor_all 0.2603
_refine_ls_R_factor_gt 0.2481
_refine_ls_shift/su_max 0.000
_refine_ls_shift/su_mean 0.000
_refine_ls_structure_factor_coef Fsqd
_refine_ls_weighting_details 'calc w=1/[\s^2^(Fo^2^)+(0.0001P)^2^+486.6085P] where P=(Fo^2^+2Fc^2^)/3'
_refine_ls_weighting_scheme calc
_refine_ls_wR_factor_gt 0.5043
_refine_ls_wR_factor_ref 0.5138
_reflns_number_gt 2541
_reflns_number_total 2818
_reflns_threshold_expression >2sigma(I)
_cod_data_source_file c2dt11732k.txt
_cod_data_source_block aja0942
_cod_depositor_comments
;
The following automatic conversions were performed:

'_symmetry_cell_setting' value 'Monoclinic' changed to 'monoclinic'
according to /home/saulius/struct/CIF-dictionaries/cif_core.dic
dictionary named 'cif_core.dic' version 2.4.1 from 2010-06-29.

Automatic conversion script
Id: cif_fix_values 1715 2011-07-08 13:25:40Z adriana 
;
_cod_original_sg_symbol_H-M P21/n
_cod_database_code 7018328

loop_
_symmetry_equiv_pos_as_xyz
'x, y, z'
'-x+1/2, y+1/2, -z+1/2'
'-x, -y, -z'
'x-1/2, -y-1/2, z-1/2'

loop_
_atom_site_label
_atom_site_type_symbol
_atom_site_fract_x
_atom_site_fract_y
_atom_site_fract_z
_atom_site_U_iso_or_equiv
_atom_site_adp_type
_atom_site_occupancy
_atom_site_symmetry_multiplicity
_atom_site_calc_flag
_atom_site_refinement_flags
C1 C 0.872(2) 0.770(4) 0.1733(16) 0.033(10) Uiso 1 1 d .
H1A H 0.8820 0.8041 0.2120 0.040 Uiso 1 1 calc R
H1B H 0.8854 0.8341 0.1465 0.040 Uiso 1 1 calc R
N1 N 0.7784(10) 0.7309(13) 0.1602(6) 0.046(10) Uiso 1 1 d .
N2 N 0.9120(10) 0.5836(13) 0.1231(6) 0.037(9) Uiso 1 1 d R
C2 C 0.9318(10) 0.6616(13) 0.1686(6) 0.036(11) Uiso 1 1 d R
C3 C 1.0139(10) 0.6516(13) 0.2033(6) 0.041(11) Uiso 1 1 d R
H3 H 1.0274 0.7050 0.2344 0.049 Uiso 1 1 calc R
C4 C 1.0762(10) 0.5637(13) 0.1925(6) 0.027(10) Uiso 1 1 d R
H4 H 1.1324 0.5569 0.2162 0.033 Uiso 1 1 calc R
C5 C 1.0565(10) 0.4857(13) 0.1470(6) 0.057(13) Uiso 1 1 d R
H5 H 1.0991 0.4256 0.1396 0.069 Uiso 1 1 calc R
C6 C 0.9743(10) 0.4956(13) 0.1123(6) 0.029(10) Uiso 1 1 d R
C7 C 0.902(2) 0.438(2) 0.0185(16) 0.036(11) Uiso 1 1 d D
C8 C 0.946(3) 0.252(4) -0.0154(18) 0.041(11) Uiso 1 1 d .
N3 N 0.9604(18) 0.426(3) 0.0693(11) 0.023(7) Uiso 1 1 d .
H3A H 0.9930 0.3596 0.0720 0.027 Uiso 1 1 calc R
N4 N 0.8972(11) 0.3569(15) -0.0196(7) 0.021(7) Uiso 1 1 d .
H4A H 0.8599 0.3695 -0.0507 0.026 Uiso 1 1 calc R
C9 C 0.9342(11) 0.1610(15) -0.0663(7) 0.033(10) Uiso 1 1 d R
C10 C 0.8624(11) 0.1782(15) -0.1088(7) 0.074(16) Uiso 1 1 d R
H10 H 0.8222 0.2447 -0.1069 0.089 Uiso 1 1 calc R
C11 C 0.8492(11) 0.0983(15) -0.1539(7) 0.097(19) Uiso 1 1 d R
H11 H 0.8000 0.1101 -0.1830 0.116 Uiso 1 1 calc R
C12 C 0.9078(11) 0.0011(15) -0.1566(7) 0.083(17) Uiso 1 1 d R
H12 H 0.8988 -0.0536 -0.1875 0.100 Uiso 1 1 calc R
C13 C 0.9796(11) -0.0162(15) -0.1141(7) 0.078(16) Uiso 1 1 d R
H13 H 1.0197 -0.0826 -0.1159 0.094 Uiso 1 1 calc R
C14 C 0.9928(11) 0.0638(15) -0.0689(7) 0.055(13) Uiso 1 1 d R
H14 H 1.0420 0.0520 -0.0399 0.066 Uiso 1 1 calc R
C15 C 0.7430(10) 0.6653(13) 0.2081(6) 0.046(12) Uiso 1 1 d .
H15A H 0.7918 0.6138 0.2276 0.056 Uiso 1 1 calc R
H15B H 0.7256 0.7251 0.2356 0.056 Uiso 1 1 calc R
N5 N 0.6544(10) 0.5383(13) 0.1349(6) 0.011(7) Uiso 1 1 d R
C16 C 0.6646(10) 0.5900(13) 0.1883(6) 0.038(11) Uiso 1 1 d R
C17 C 0.6023(10) 0.5644(13) 0.2254(6) 0.049(12) Uiso 1 1 d R
H17 H 0.6093 0.5998 0.2620 0.059 Uiso 1 1 calc R
C18 C 0.5299(10) 0.4873(13) 0.2091(6) 0.060(14) Uiso 1 1 d R
H18 H 0.4873 0.4698 0.2345 0.072 Uiso 1 1 calc R
C19 C 0.5197(10) 0.4357(13) 0.1557(6) 0.041(11) Uiso 1 1 d R
H19 H 0.4702 0.3829 0.1445 0.049 Uiso 1 1 calc R
C20 C 0.5820(10) 0.4612(13) 0.1185(6) 0.026(10) Uiso 1 1 d R
C21 C 0.600(2) 0.4439(17) 0.0202(15) 0.024(10) Uiso 1 1 d D
C22 C 0.5536(11) 0.2424(17) -0.0207(8) 0.024(9) Uiso 1 1 d .
C23 C 0.5392(11) 0.1783(17) -0.0792(8) 0.036(11) Uiso 1 1 d R
C24 C 0.5493(11) 0.2379(17) -0.1292(8) 0.045(12) Uiso 1 1 d R
H24 H 0.5667 0.3207 -0.1285 0.054 Uiso 1 1 calc R
C25 C 0.5339(11) 0.1765(17) -0.1803(8) 0.060(14) Uiso 1 1 d R
H25 H 0.5408 0.2173 -0.2145 0.072 Uiso 1 1 calc R
C26 C 0.5084(11) 0.0555(17) -0.1813(8) 0.076(16) Uiso 1 1 d R
H26 H 0.4979 0.0135 -0.2163 0.092 Uiso 1 1 calc R
C27 C 0.4983(11) -0.0042(17) -0.1313(8) 0.077(16) Uiso 1 1 d R
H27 H 0.4809 -0.0869 -0.1320 0.093 Uiso 1 1 calc R
C28 C 0.5137(11) 0.0572(17) -0.0802(8) 0.10(2) Uiso 1 1 d R
H28 H 0.5068 0.0164 -0.0460 0.124 Uiso 1 1 calc R
C29 C 0.720(2) 0.838(3) 0.1422(14) 0.024(10) Uiso 1 1 d .
H29A H 0.6556 0.8158 0.1402 0.029 Uiso 1 1 calc R
H29B H 0.7326 0.9038 0.1705 0.029 Uiso 1 1 calc R
N6 N 0.5779(17) 0.407(3) 0.0696(11) 0.020(7) Uiso 1 1 d .
H6 H 0.5570 0.3320 0.0694 0.024 Uiso 1 1 calc R
N7 N 0.5907(9) 0.3529(14) -0.0199(7) 0.025(8) Uiso 1 1 d .
H7 H 0.6141 0.3712 -0.0509 0.030 Uiso 1 1 calc R
N8 N 0.7555(9) 0.7922(14) 0.0492(7) 0.029(8) Uiso 1 1 d R
C30 C 0.7389(9) 0.8826(14) 0.0870(7) 0.043(11) Uiso 1 1 d R
C31 C 0.7307(9) 1.0022(14) 0.0692(7) 0.089(18) Uiso 1 1 d R
H31 H 0.7193 1.0639 0.0951 0.107 Uiso 1 1 calc R
C32 C 0.7392(9) 1.0315(14) 0.0136(7) 0.069(15) Uiso 1 1 d R
H32 H 0.7336 1.1133 0.0014 0.083 Uiso 1 1 calc R
C33 C 0.7558(9) 0.9412(14) -0.0242(7) 0.058(14) Uiso 1 1 d R
H33 H 0.7617 0.9612 -0.0623 0.070 Uiso 1 1 calc R
C34 C 0.7640(9) 0.8215(14) -0.0064(7) 0.057(13) Uiso 1 1 d R
H34 H 0.7754 0.7598 -0.0323 0.069 Uiso 1 1 calc R
O1 O 1.003(2) 0.222(3) 0.0238(14) 0.069(10) Uani 1 1 d U
O2 O 0.5277(19) 0.199(3) 0.0194(12) 0.059(9) Uani 1 1 d U
O3 O 0.7782(12) 0.3751(15) 0.0957(5) 0.024(6) Uani 1 1 d DU
O4 O 0.8187(15) 0.3884(17) 0.1939(6) 0.067(9) Uani 1 1 d DU
O5 O 0.7101(10) 0.2463(19) 0.1562(9) 0.073(10) Uani 1 1 d DU
O6 O 0.8633(12) 0.2201(15) 0.1442(9) 0.047(8) Uani 1 1 d DU
O7 O 1.174(3) 0.669(3) 0.3137(17) 0.28(4) Uani 1 1 d DU
O8 O 1.164(3) 0.878(3) 0.2987(16) 0.25(3) Uani 1 1 d DU
O9 O 1.271(2) 0.800(4) 0.3706(7) 0.122(15) Uani 1 1 d DU
O10 O 1.2909(18) 0.771(4) 0.2757(11) 0.121(15) Uani 1 1 d DU
O11 O 0.7214(19) 0.431(3) -0.0975(12) 0.058(9) Uani 1 1 d U
O12 O 1.319(3) 0.594(4) 0.2059(19) 0.119(15) Uani 1 1 d U
S1 S 0.8542(11) 0.5640(15) 0.0006(7) 0.089(5) Uani 1 1 d D
S2 S 0.6324(8) 0.5763(10) 0.0047(5) 0.052(3) Uani 1 1 d D
Mn1 Mn 0.7661(4) 0.6000(5) 0.0829(2) 0.0202(17) Uani 1 1 d .
Cl1 Cl 0.7925(7) 0.3076(9) 0.1477(4) 0.043(3) Uani 1 1 d D
Cl2 Cl 1.2249(7) 0.7794(9) 0.3148(4) 0.047(3) Uani 1 1 d D

loop_
_atom_site_aniso_label
_atom_site_aniso_U_11
_atom_site_aniso_U_22
_atom_site_aniso_U_33
_atom_site_aniso_U_23
_atom_site_aniso_U_13
_atom_site_aniso_U_12
O1 0.066(12) 0.069(12) 0.072(12) -0.004(9) 0.005(9) 0.005(9)
O2 0.063(12) 0.053(12) 0.059(12) 0.001(9) 0.003(9) 0.001(9)
O3 0.025(9) 0.025(9) 0.022(9) 0.001(8) 0.005(7) 0.002(8)
O4 0.071(12) 0.062(12) 0.066(12) 0.007(9) 0.005(9) 0.004(9)
O5 0.074(13) 0.071(13) 0.075(13) 0.009(9) 0.011(9) -0.003(9)
O6 0.040(11) 0.049(11) 0.053(11) 0.008(9) 0.010(8) 0.004(9)
O7 0.28(4) 0.28(4) 0.28(4) 0.000(10) 0.034(11) -0.004(10)
O8 0.25(4) 0.25(4) 0.24(4) 0.001(10) 0.034(11) 0.006(10)
O9 0.125(17) 0.121(18) 0.120(17) 0.002(10) 0.012(10) -0.002(10)
O10 0.120(17) 0.121(17) 0.120(17) 0.000(10) 0.014(10) 0.006(10)
O11 0.056(11) 0.055(12) 0.062(12) -0.006(9) 0.006(9) -0.002(9)
O12 0.121(17) 0.118(17) 0.118(17) 0.000(10) 0.017(10) 0.000(10)
S1 0.086(11) 0.101(13) 0.082(11) -0.023(10) 0.017(8) 0.023(10)
S2 0.048(8) 0.044(8) 0.062(8) -0.004(6) 0.000(6) -0.011(6)
Mn1 0.026(4) 0.014(3) 0.019(3) -0.007(3) -0.005(2) 0.000(3)
Cl1 0.054(8) 0.040(7) 0.036(7) 0.005(6) 0.012(5) -0.011(6)
Cl2 0.071(8) 0.029(6) 0.039(7) -0.006(5) -0.007(6) -0.003(6)

loop_
_atom_type_symbol
_atom_type_description
_atom_type_scat_dispersion_real
_atom_type_scat_dispersion_imag
_atom_type_scat_source
C C 0.0033 0.0016 'International Tables Vol C Tables 4.2.6.8 and 6.1.1.4'
H H 0.0000 0.0000 'International Tables Vol C Tables 4.2.6.8 and 6.1.1.4'
N N 0.0061 0.0033 'International Tables Vol C Tables 4.2.6.8 and 6.1.1.4'
O O 0.0106 0.0060 'International Tables Vol C Tables 4.2.6.8 and 6.1.1.4'
S S 0.1246 0.1234 'International Tables Vol C Tables 4.2.6.8 and 6.1.1.4'
Mn Mn 0.3368 0.7283 'International Tables Vol C Tables 4.2.6.8 and 6.1.1.4'
Cl Cl 0.1484 0.1585 'International Tables Vol C Tables 4.2.6.8 and 6.1.1.4'

loop_
_geom_angle_atom_site_label_1
_geom_angle_atom_site_label_2
_geom_angle_atom_site_label_3
_geom_angle
N1 C1 C2 108(3)
N1 C1 H1A 110.2
C2 C1 H1A 110.2
N1 C1 H1B 110.2
C2 C1 H1B 110.2
H1A C1 H1B 108.5
C1 N1 C29 109(2)
C1 N1 C15 113.5(19)
C29 N1 C15 111.0(17)
C1 N1 Mn1 109.5(17)
C29 N1 Mn1 106.2(15)
C15 N1 Mn1 107.6(9)
C6 N2 C2 120.0
C6 N2 Mn1 127.0(4)
C2 N2 Mn1 112.2(4)
C3 C2 N2 120.0
C3 C2 C1 120.0(15)
N2 C2 C1 119.0(15)
C2 C3 C4 120.0
C2 C3 H3 120.0
C4 C3 H3 120.0
C3 C4 C5 120.0
C3 C4 H4 120.0
C5 C4 H4 120.0
C6 C5 C4 120.0
C6 C5 H5 120.0
C4 C5 H5 120.0
N3 C6 C5 118.2(14)
N3 C6 N2 121.7(14)
C5 C6 N2 120.0
N4 C7 N3 122(2)
N4 C7 S1 116(2)
N3 C7 S1 121(3)
O1 C8 N4 127(4)
O1 C8 C9 115(3)
N4 C8 C9 119(3)
C6 N3 C7 131(3)
C6 N3 H3A 114.4
C7 N3 H3A 114.4
C7 N4 C8 124(2)
C7 N4 H4A 117.8
C8 N4 H4A 117.8
C10 C9 C14 120.0
C10 C9 C8 118.5(16)
C14 C9 C8 121.5(16)
C9 C10 C11 120.0
C9 C10 H10 120.0
C11 C10 H10 120.0
C12 C11 C10 120.0
C12 C11 H11 120.0
C10 C11 H11 120.0
C13 C12 C11 120.0
C13 C12 H12 120.0
C11 C12 H12 120.0
C12 C13 C14 120.0
C12 C13 H13 120.0
C14 C13 H13 120.0
C9 C14 C13 120.0
C9 C14 H14 120.0
C13 C14 H14 120.0
C16 C15 N1 111.8(8)
C16 C15 H15A 109.3
N1 C15 H15A 109.3
C16 C15 H15B 109.3
N1 C15 H15B 109.3
H15A C15 H15B 107.9
C20 N5 C16 120.0
C20 N5 Mn1 128.1(4)
C16 N5 Mn1 111.9(4)
C17 C16 N5 120.0
C17 C16 C15 118.5
N5 C16 C15 121.4
C18 C17 C16 120.0
C18 C17 H17 120.0
C16 C17 H17 120.0
C17 C18 C19 120.0
C17 C18 H18 120.0
C19 C18 H18 120.0
C20 C19 C18 120.0
C20 C19 H19 120.0
C18 C19 H19 120.0
N6 C20 C19 121.1(14)
N6 C20 N5 118.7(13)
C19 C20 N5 120.0
N6 C21 N7 112.1(17)
N6 C21 S2 127(3)
N7 C21 S2 121(2)
O2 C22 N7 122(2)
O2 C22 C23 121.5(17)
N7 C22 C23 115.9(11)
C24 C23 C28 120.0
C24 C23 C22 122.6
C28 C23 C22 117.4
C25 C24 C23 120.0
C25 C24 H24 120.0
C23 C24 H24 120.0
C24 C25 C26 120.0
C24 C25 H25 120.0
C26 C25 H25 120.0
C27 C26 C25 120.0
C27 C26 H26 120.0
C25 C26 H26 120.0
C28 C27 C26 120.0
C28 C27 H27 120.0
C26 C27 H27 120.0
C27 C28 C23 120.0
C27 C28 H28 120.0
C23 C28 H28 120.0
C30 C29 N1 111(2)
C30 C29 H29A 109.5
N1 C29 H29A 109.5
C30 C29 H29B 109.5
N1 C29 H29B 109.5
H29A C29 H29B 108.0
C20 N6 C21 131(3)
C20 N6 H6 114.4
C21 N6 H6 114.4
C22 N7 C21 132.5(17)
C22 N7 H7 113.8
C21 N7 H7 113.8
C34 N8 C30 120.0
C34 N8 Mn1 123.1(4)
C30 N8 Mn1 116.9(4)
N8 C30 C31 120.0
N8 C30 C29 114.5(16)
C31 C30 C29 125.0(15)
C32 C31 C30 120.0
C32 C31 H31 120.0
C30 C31 H31 120.0
C31 C32 C33 120.0
C31 C32 H32 120.0
C33 C32 H32 120.0
C32 C33 C34 120.0
C32 C33 H33 120.0
C34 C33 H33 120.0
N8 C34 C33 120.0
N8 C34 H34 120.0
C33 C34 H34 120.0
Cl1 O3 Mn1 128.2(10)
C7 S1 Mn1 100.7(16)
C21 S2 Mn1 98.9(13)
N2 Mn1 N8 104.2(5)
N2 Mn1 N5 117.7(6)
N8 Mn1 N5 116.5(6)
N2 Mn1 N1 74.9(5)
N8 Mn1 N1 72.3(6)
N5 Mn1 N1 75.2(5)
N2 Mn1 O3 79.6(6)
N8 Mn1 O3 166.3(6)
N5 Mn1 O3 71.7(5)
N1 Mn1 O3 121.3(5)
N2 Mn1 S1 75.8(5)
N8 Mn1 S1 83.8(6)
N5 Mn1 S1 148.7(6)
N1 Mn1 S1 135.8(6)
O3 Mn1 S1 84.4(5)
N2 Mn1 S2 155.9(5)
N8 Mn1 S2 79.9(5)
N5 Mn1 S2 79.5(5)
N1 Mn1 S2 128.0(5)
O3 Mn1 S2 91.4(5)
S1 Mn1 S2 81.2(5)
O4 Cl1 O5 109.8(8)
O4 Cl1 O6 109.6(8)
O5 Cl1 O6 109.5(8)
O4 Cl1 O3 109.7(8)
O5 Cl1 O3 109.2(8)
O6 Cl1 O3 109.1(7)
O9 Cl2 O7 109.7(8)
O9 Cl2 O8 109.6(8)
O7 Cl2 O8 109.5(8)
O9 Cl2 O10 109.4(8)
O7 Cl2 O10 109.4(8)
O8 Cl2 O10 109.3(8)

loop_
_geom_bond_atom_site_label_1
_geom_bond_atom_site_label_2
_geom_bond_distance
C1 N1 1.45(4)
C1 C2 1.51(4)
C1 H1A 0.9900
C1 H1B 0.9900
N1 C29 1.50(4)
N1 C15 1.50(2)
N1 Mn1 2.335(15)
N2 C6 1.3888
N2 C2 1.3889
N2 Mn1 2.262(15)
C2 C3 1.3883
C3 C4 1.3888
C3 H3 0.9500
C4 C5 1.3889
C4 H4 0.9500
C5 C6 1.3883
C5 H5 0.9500
C6 N3 1.28(3)
C7 N4 1.27(4)
C7 N3 1.40(4)
C7 S1 1.598(10)
C8 O1 1.23(4)
C8 N4 1.36(4)
C8 C9 1.57(4)
N3 H3A 0.8800
N4 H4A 0.8800
C9 C10 1.3884
C9 C14 1.3889
C10 C11 1.3889
C10 H10 0.9500
C11 C12 1.3889
C11 H11 0.9500
C12 C13 1.3884
C12 H12 0.9500
C13 C14 1.3889
C13 H13 0.9500
C14 H14 0.9500
C15 C16 1.4598
C15 H15A 0.9900
C15 H15B 0.9900
N5 C20 1.3887
N5 C16 1.3888
N5 Mn1 2.298(16)
C16 C17 1.3887
C17 C18 1.3886
C17 H17 0.9500
C18 C19 1.3888
C18 H18 0.9500
C19 C20 1.3886
C19 H19 0.9500
C20 N6 1.31(3)
C21 N6 1.33(4)
C21 N7 1.38(3)
C21 S2 1.600(10)
C22 O2 1.18(3)
C22 N7 1.34(2)
C22 C23 1.5576
C23 C24 1.3889
C23 C28 1.3892
C24 C25 1.3889
C24 H24 0.9500
C25 C26 1.3892
C25 H25 0.9500
C26 C27 1.3889
C26 H26 0.9500
C27 C28 1.3889
C27 H27 0.9500
C28 H28 0.9500
C29 C30 1.46(4)
C29 H29A 0.9900
C29 H29B 0.9900
N6 H6 0.8800
N7 H7 0.8800
N8 C34 1.3888
N8 C30 1.3890
N8 Mn1 2.269(16)
C30 C31 1.3892
C31 C32 1.3888
C31 H31 0.9500
C32 C33 1.3890
C32 H32 0.9500
C33 C34 1.3892
C33 H33 0.9500
C34 H34 0.9500
O3 Cl1 1.442(8)
O3 Mn1 2.508(17)
O4 Cl1 1.433(8)
O5 Cl1 1.436(8)
O6 Cl1 1.438(8)
O7 Cl2 1.436(9)
O8 Cl2 1.437(9)
O9 Cl2 1.435(9)
O10 Cl2 1.439(9)
S1 Mn1 2.527(16)
S2 Mn1 2.560(12)
